data_1534192
loop_
_publ_author_name
'Babel, D.'
'Deigner, P.'

_publ_section_title
;
 Die Kristallstruktur von Iridium(III)-Chlorid-beta
;
_journal_name_full 'Zeitschrift fuer Anorganische und Allgemeine Chemie'
_journal_page_first 57
_journal_page_last 66
_journal_volume 339
_journal_year 1965
_chemical_formula_sum 'Cl3 Ir'
_chemical_name_systematic 'Ir Cl3'
_space_group_IT_number 70
_symmetry_space_group_name_Hall '-F 2uv 2vw'
_symmetry_space_group_name_H-M 'F d d d :2'
_cell_angle_alpha 90
_cell_angle_beta 90
_cell_angle_gamma 90
_cell_formula_units_Z 16
_cell_length_a 6.95
_cell_length_b 9.81
_cell_length_c 20.82
_cell_volume 1419.497
_citation_journal_id_ASTM ZAACAB
_cod_data_source_file Babel_ZAACAB_1965_920.cif
_cod_data_source_block Cl3Ir1
_cod_original_formula_sum 'Cl3 Ir1'
_cod_database_code 1534192

loop_
_symmetry_equiv_pos_as_xyz
x,y,z
-x+1/4,-y+1/4,z
x,-y+1/4,-z+1/4
-x+1/4,y,-z+1/4
-x,-y,-z
x-1/4,y-1/4,-z
-x,y-1/4,z-1/4
x-1/4,-y,z-1/4
x,y+1/2,z+1/2
-x+1/4,-y+3/4,z+1/2
x,-y+3/4,-z+3/4
-x+1/4,y+1/2,-z+3/4
-x,-y+1/2,-z+1/2
x-1/4,y+1/4,-z+1/2
-x,y+1/4,z+1/4
x-1/4,-y+1/2,z+1/4
x+1/2,y,z+1/2
-x+3/4,-y+1/4,z+1/2
x+1/2,-y+1/4,-z+3/4
-x+3/4,y,-z+3/4
-x+1/2,-y,-z+1/2
x+1/4,y-1/4,-z+1/2
-x+1/2,y-1/4,z+1/4
x+1/4,-y,z+1/4
x+1/2,y+1/2,z
-x+3/4,-y+3/4,z
x+1/2,-y+3/4,-z+1/4
-x+3/4,y+1/2,-z+1/4
-x+1/2,-y+1/2,-z
x+1/4,y+1/4,-z
-x+1/2,y+1/4,z-1/4
x+1/4,-y+1/2,z-1/4

loop_
_atom_site_label
_atom_site_type_symbol
_atom_site_fract_x
_atom_site_fract_y
_atom_site_fract_z
_atom_site_occupancy
_atom_site_U_iso_or_equiv
Cl2 Cl-1 0.1219 0.363 0.0373 1 0.0
Ir1 Ir+3 0.125 0.125 0.04164 1 0.0
Cl1 Cl-1 0.9055 0.125 0.125 1 0.0
